data_4100217
_journal_name_full 'Journal of the American Chemical Society'
_journal_paper_doi 10.1021/ja0538132
_journal_year 2005
_chemical_formula_sum 'C22 H24 B Cl3 Mo N6 O5'
_chemical_formula_weight 665.57
_space_group_IT_number 2
_symmetry_cell_setting triclinic
_symmetry_space_group_name_Hall '-P 1'
_symmetry_space_group_name_H-M 'P -1'
_cell_angle_alpha 89.165(4)
_cell_angle_beta 79.929(4)
_cell_angle_gamma 67.509(3)
_cell_formula_units_Z 2
_cell_length_a 8.7750(17)
_cell_length_b 10.558(2)
_cell_length_c 15.442(3)
_cell_measurement_temperature 173(2)
_cell_volume 1299.3(4)
_diffrn_ambient_temperature 173(2)
_exptl_crystal_density_diffrn 1.701
_cod_depositor_comments
;
The following automatic conversions were performed:
'_symmetry_cell_setting' value 'Triclinic' changed to 'triclinic'
according to '/home/saulius/struct/CIF-dictionaries/cif_core.dic'
dictionary named 'cif_core.dic' version 2.4.1 from 2010-06-29.

Automatic conversion script
Id: cif_fix_enum 1527 2010-12-29 10:47:43Z saulius 
;
_cod_database_code 4100217

loop_
_symmetry_equiv_pos_as_xyz
'x, y, z'
'-x, -y, -z'

loop_
_atom_site_label
_atom_site_type_symbol
_atom_site_fract_x
_atom_site_fract_y
_atom_site_fract_z
_atom_site_U_iso_or_equiv
_atom_site_adp_type
_atom_site_occupancy
_atom_site_symmetry_multiplicity
_atom_site_calc_flag
_atom_site_refinement_flags
_atom_site_disorder_assembly
_atom_site_disorder_group
B1 B 1.3529(3) 0.5201(2) 0.30690(16) 0.0263(5) Uani 1 1 d . . .
C1 C 1.4578(3) 0.6207(2) 0.42724(15) 0.0294(4) Uani 1 1 d . . .
C2 C 1.3958(3) 0.7392(3) 0.48033(15) 0.0325(5) Uani 1 1 d . . .
C3 C 1.2418(3) 0.8149(2) 0.45782(13) 0.0269(4) Uani 1 1 d . . .
C4 C 1.4568(3) 0.5481(2) 0.14176(15) 0.0295(4) Uani 1 1 d . . .
C5 C 1.4060(3) 0.6455(3) 0.08203(15) 0.0320(5) Uani 1 1 d . . .
C6 C 1.2590(3) 0.7458(2) 0.12753(14) 0.0267(4) Uani 1 1 d . . .
C7 C 1.1898(3) 0.3672(2) 0.36763(15) 0.0307(5) Uani 1 1 d . . .
C8 C 1.0255(3) 0.3919(2) 0.40208(15) 0.0329(5) Uani 1 1 d . . .
C9 C 0.9378(3) 0.5294(2) 0.39027(14) 0.0273(4) Uani 1 1 d . . .
C10 C 0.9985(3) 0.9870(2) 0.33978(12) 0.0228(4) Uani 1 1 d . . .
C11 C 0.8236(3) 0.8614(2) 0.42785(13) 0.0227(4) Uani 1 1 d . . .
C12 C 0.7333(2) 0.8123(2) 0.27405(13) 0.0219(4) Uani 1 1 d . . .
C13 C 0.8589(2) 0.82887(19) 0.21236(12) 0.0204(4) Uani 1 1 d . . .
C14 C 0.8775(3) 0.9568(2) 0.22397(13) 0.0223(4) Uani 1 1 d . . .
C15 C 0.7171(3) 1.0814(2) 0.25419(14) 0.0248(4) Uani 1 1 d . . .
C16 C 0.5759(2) 0.9352(2) 0.31294(14) 0.0242(4) Uani 1 1 d . . .
C17 C 0.6265(3) 1.1392(2) 0.17601(15) 0.0287(4) Uani 1 1 d . . .
C18 C 0.6104(3) 1.0329(2) 0.11820(15) 0.0305(5) Uani 1 1 d . . .
C19 C 0.5052(3) 0.9529(2) 0.15485(16) 0.0320(5) Uani 1 1 d . . .
C20 C 0.4426(3) 0.9621(2) 0.25437(16) 0.0308(5) Uani 1 1 d . . .
C21 C 0.7949(3) 0.5888(2) 0.21143(16) 0.0310(5) Uani 1 1 d . . .
C1S C 0.1253(3) 0.2557(3) 0.07809(15) 0.0338(5) Uani 1 1 d . . .
Cl1S Cl 0.06073(8) 0.21171(6) 0.18389(4) 0.03864(13) Uani 1 1 d . . .
Cl2S Cl -0.04827(9) 0.33427(8) 0.02598(4) 0.05123(17) Uani 1 1 d . . .
Cl3S Cl 0.23002(9) 0.36755(8) 0.08674(6) 0.05392(18) Uani 1 1 d . . .
H1 H 1.551(3) 0.547(3) 0.4237(16) 0.027(6) Uiso 1 1 d . . .
H2 H 1.442(4) 0.763(3) 0.521(2) 0.042(8) Uiso 1 1 d . . .
H3 H 1.165(3) 0.898(3) 0.4778(16) 0.023(6) Uiso 1 1 d . . .
H4 H 1.546(3) 0.468(3) 0.1384(18) 0.034(7) Uiso 1 1 d . . .
H5 H 1.455(4) 0.642(3) 0.026(2) 0.041(8) Uiso 1 1 d . . .
H6 H 1.191(3) 0.825(3) 0.1101(16) 0.023(6) Uiso 1 1 d . . .
H7 H 1.283(3) 0.292(3) 0.3654(18) 0.035(7) Uiso 1 1 d . . .
H8 H 0.983(3) 0.337(3) 0.4260(18) 0.036(7) Uiso 1 1 d . . .
H9 H 0.825(3) 0.587(3) 0.4038(16) 0.025(6) Uiso 1 1 d . . .
H10 H 1.464(3) 0.431(3) 0.2999(16) 0.026(6) Uiso 1 1 d . . .
H11 H 0.925(3) 0.760(2) 0.1649(16) 0.024(6) Uiso 1 1 d . . .
H12 H 0.948(3) 0.975(2) 0.1805(16) 0.023(6) Uiso 1 1 d . . .
H13 H 0.737(3) 1.153(3) 0.2779(16) 0.023(6) Uiso 1 1 d . . .
H14 H 0.532(3) 0.919(2) 0.3700(16) 0.022(6) Uiso 1 1 d . . .
H15 H 0.686(3) 1.184(3) 0.1404(17) 0.032(7) Uiso 1 1 d . . .
H16 H 0.520(3) 1.205(3) 0.1981(17) 0.031(7) Uiso 1 1 d . . .
H17 H 0.565(3) 0.864(3) 0.1336(17) 0.028(6) Uiso 1 1 d . . .
H18 H 0.418(4) 0.983(3) 0.125(2) 0.049(8) Uiso 1 1 d . . .
H19 H 0.358(3) 1.050(3) 0.2743(16) 0.025(6) Uiso 1 1 d . . .
H20 H 0.400(3) 0.892(3) 0.2661(17) 0.029(6) Uiso 1 1 d . . .
H21 H 0.771(3) 0.617(3) 0.1524(19) 0.034(7) Uiso 1 1 d . . .
H22 H 0.913(3) 0.559(3) 0.2116(16) 0.026(6) Uiso 1 1 d . . .
H23 H 0.761(3) 0.516(3) 0.2271(18) 0.038(7) Uiso 1 1 d . . .
H1S H 0.195(4) 0.181(3) 0.0466(19) 0.041(8) Uiso 1 1 d . . .
Mo1 Mo 0.999299(19) 0.804682(16) 0.323026(10) 0.01789(6) Uani 1 1 d . . .
N1 N 1.3464(2) 0.62600(18) 0.37645(11) 0.0240(3) Uani 1 1 d . . .
N2 N 1.2101(2) 0.74728(17) 0.39521(11) 0.0227(3) Uani 1 1 d . . .
N3 N 1.3455(2) 0.58799(18) 0.21787(11) 0.0243(3) Uani 1 1 d . . .
N4 N 1.2213(2) 0.71128(17) 0.20952(11) 0.0230(3) Uani 1 1 d . . .
N5 N 1.1988(2) 0.48438(17) 0.33527(12) 0.0254(3) Uani 1 1 d . . .
N6 N 1.0416(2) 0.58587(17) 0.34919(11) 0.0237(3) Uani 1 1 d . . .
O1 O 0.9958(2) 1.09524(16) 0.35415(10) 0.0312(3) Uani 1 1 d . . .
O2 O 0.7222(2) 0.89182(17) 0.49129(10) 0.0320(3) Uani 1 1 d . . .
O3 O 0.69669(18) 0.69822(15) 0.27664(10) 0.0263(3) Uani 1 1 d . . .
O4 O 0.6809(2) 1.01249(19) 0.04133(11) 0.0413(4) Uani 1 1 d . . .
O5 O 0.60955(18) 1.05490(14) 0.32570(9) 0.0250(3) Uani 1 1 d . . .

loop_
_atom_site_aniso_label
_atom_site_aniso_U_11
_atom_site_aniso_U_22
_atom_site_aniso_U_33
_atom_site_aniso_U_23
_atom_site_aniso_U_13
_atom_site_aniso_U_12
B1 0.0252(11) 0.0235(11) 0.0276(11) -0.0005(9) -0.0063(9) -0.0058(9)
C1 0.0278(11) 0.0359(12) 0.0292(11) 0.0104(9) -0.0096(9) -0.0157(10)
C2 0.0387(12) 0.0424(13) 0.0263(11) 0.0049(9) -0.0117(9) -0.0239(11)
C3 0.0335(11) 0.0309(11) 0.0202(9) -0.0002(8) -0.0038(8) -0.0173(9)
C4 0.0230(10) 0.0311(11) 0.0311(11) -0.0093(9) -0.0005(8) -0.0084(9)
C5 0.0277(11) 0.0414(13) 0.0244(10) -0.0064(9) 0.0035(8) -0.0139(10)
C6 0.0246(10) 0.0322(11) 0.0232(10) 0.0011(8) -0.0011(8) -0.0122(9)
C7 0.0436(13) 0.0192(10) 0.0302(11) 0.0013(8) -0.0114(9) -0.0112(9)
C8 0.0515(14) 0.0277(11) 0.0298(11) 0.0057(9) -0.0119(10) -0.0248(11)
C9 0.0344(11) 0.0275(10) 0.0263(10) 0.0031(8) -0.0074(8) -0.0180(9)
C10 0.0269(10) 0.0240(9) 0.0177(8) -0.0005(7) -0.0008(7) -0.0113(8)
C11 0.0279(10) 0.0201(9) 0.0228(9) 0.0015(7) -0.0048(8) -0.0123(8)
C12 0.0215(9) 0.0205(9) 0.0236(9) -0.0005(7) -0.0047(7) -0.0078(7)
C13 0.0206(9) 0.0194(9) 0.0200(9) -0.0001(7) -0.0042(7) -0.0061(7)
C14 0.0242(9) 0.0222(9) 0.0198(9) 0.0006(7) -0.0018(7) -0.0091(8)
C15 0.0278(10) 0.0196(9) 0.0258(10) -0.0007(7) -0.0044(8) -0.0081(8)
C16 0.0201(9) 0.0231(9) 0.0264(10) -0.0009(8) -0.0005(7) -0.0065(7)
C17 0.0309(11) 0.0211(10) 0.0308(11) 0.0024(8) -0.0068(9) -0.0059(9)
C18 0.0287(11) 0.0249(10) 0.0319(11) 0.0015(8) -0.0126(9) -0.0006(8)
C19 0.0294(11) 0.0292(11) 0.0358(12) -0.0017(9) -0.0131(9) -0.0062(9)
C20 0.0212(10) 0.0298(11) 0.0397(12) -0.0008(9) -0.0057(9) -0.0078(9)
C21 0.0342(12) 0.0242(10) 0.0367(12) -0.0047(9) -0.0083(9) -0.0128(9)
C1S 0.0356(12) 0.0327(12) 0.0265(11) 0.0021(9) -0.0013(9) -0.0076(10)
Cl1S 0.0437(3) 0.0398(3) 0.0322(3) 0.0122(2) -0.0053(2) -0.0170(3)
Cl2S 0.0513(4) 0.0632(4) 0.0343(3) 0.0057(3) -0.0172(3) -0.0127(3)
Cl3S 0.0400(3) 0.0534(4) 0.0706(5) 0.0153(4) -0.0013(3) -0.0247(3)
Mo1 0.01935(9) 0.01676(8) 0.01793(8) -0.00051(6) -0.00148(6) -0.00815(6)
N1 0.0236(8) 0.0241(8) 0.0240(8) 0.0014(6) -0.0047(6) -0.0086(7)
N2 0.0243(8) 0.0218(8) 0.0224(8) -0.0007(6) -0.0028(6) -0.0099(7)
N3 0.0211(8) 0.0248(8) 0.0247(8) -0.0032(7) -0.0024(6) -0.0069(7)
N4 0.0215(8) 0.0247(8) 0.0230(8) -0.0010(6) -0.0036(6) -0.0091(7)
N5 0.0291(9) 0.0190(8) 0.0279(9) 0.0007(6) -0.0074(7) -0.0082(7)
N6 0.0249(8) 0.0212(8) 0.0266(8) 0.0019(6) -0.0059(7) -0.0104(7)
O1 0.0461(9) 0.0257(8) 0.0271(7) 0.0006(6) -0.0048(7) -0.0203(7)
O2 0.0336(8) 0.0341(8) 0.0249(7) -0.0018(6) 0.0042(6) -0.0133(7)
O3 0.0240(7) 0.0227(7) 0.0337(8) -0.0019(6) -0.0025(6) -0.0118(6)
O4 0.0492(10) 0.0422(10) 0.0287(8) -0.0022(7) -0.0061(7) -0.0136(8)
O5 0.0252(7) 0.0207(7) 0.0253(7) -0.0029(5) 0.0002(6) -0.0066(6)

loop_
_geom_bond_atom_site_label_1
_geom_bond_atom_site_label_2
_geom_bond_distance
_geom_bond_site_symmetry_2
_geom_bond_publ_flag
B1 N5 1.530(3) . ?
B1 N1 1.540(3) . ?
B1 N3 1.541(3) . ?
B1 H10 1.05(2) . ?
C1 N1 1.341(3) . ?
C1 C2 1.374(3) . ?
C1 H1 0.88(3) . ?
C2 C3 1.384(3) . ?
C2 H2 0.90(3) . ?
C3 N2 1.337(3) . ?
C3 H3 0.90(3) . ?
C4 N3 1.346(3) . ?
C4 C5 1.368(3) . ?
C4 H4 0.90(3) . ?
C5 C6 1.392(3) . ?
C5 H5 0.89(3) . ?
C6 N4 1.333(3) . ?
C6 H6 0.89(2) . ?
C7 N5 1.353(3) . ?
C7 C8 1.370(4) . ?
C7 H7 0.89(3) . ?
C8 C9 1.386(3) . ?
C8 H8 0.85(3) . ?
C9 N6 1.338(3) . ?
C9 H9 0.93(2) . ?
C10 O1 1.158(2) . ?
C10 Mo1 1.943(2) . ?
C11 O2 1.158(2) . ?
C11 Mo1 1.951(2) . ?
C12 O3 1.358(2) . ?
C12 C13 1.389(3) . ?
C12 C16 1.521(3) . ?
C12 Mo1 2.549(2) . ?
C13 C14 1.438(3) . ?
C13 Mo1 2.2331(19) . ?
C13 H11 0.97(2) . ?
C14 C15 1.517(3) . ?
C14 Mo1 2.291(2) . ?
C14 H12 0.90(2) . ?
C15 O5 1.420(2) . ?
C15 C17 1.551(3) . ?
C15 H13 0.94(2) . ?
C16 O5 1.428(2) . ?
C16 C20 1.541(3) . ?
C16 H14 0.94(2) . ?
C17 C18 1.507(3) . ?
C17 H15 0.94(3) . ?
C17 H16 0.93(3) . ?
C18 O4 1.219(3) . ?
C18 C19 1.512(3) . ?
C19 C20 1.530(3) . ?
C19 H17 0.92(3) . ?
C19 H18 0.91(3) . ?
C20 H19 0.96(3) . ?
C20 H20 0.95(3) . ?
C21 O3 1.435(3) . ?
C21 H21 0.99(3) . ?
C21 H22 0.96(3) . ?
C21 H23 0.94(3) . ?
C1S Cl1S 1.750(2) . ?
C1S Cl2S 1.760(3) . ?
C1S Cl3S 1.770(3) . ?
C1S H1S 0.88(3) . ?
Mo1 N2 2.2076(17) . ?
Mo1 N6 2.2377(17) . ?
Mo1 N4 2.2862(17) . ?
N1 N2 1.368(2) . ?
N3 N4 1.363(2) . ?
N5 N6 1.367(2) . ?
